data_1506874
loop_
_publ_author_name
'Lewis, Jared C.'
'Wiedemann, Sean H.'
'Bergman, Robert G.'
'Ellman, Jonathan A.'

_publ_section_title
;
 Arylation of heterocycles via rhodium-catalyzed C-H bond
 functionalization.
;
_journal_issue 1
_journal_name_full 'Organic letters'
_journal_page_first 35
_journal_page_last 38
_journal_paper_doi 10.1021/ol035985e
_journal_volume 6
_journal_year 2004
_chemical_formula_sum 'C48 H82 Cl N2 O P2 Rh'
_chemical_formula_weight 903.49
_space_group_IT_number 2
_symmetry_cell_setting triclinic
_symmetry_Int_Tables_number 2
_symmetry_space_group_name_Hall '-P 1'
_symmetry_space_group_name_H-M 'P -1'
_audit_creation_date 'Wed Sep 10 15:18:29 2003'
_audit_creation_method 'by teXsan'
_cell_angle_alpha 92.496(1)
_cell_angle_beta 94.349(1)
_cell_angle_gamma 97.292(1)
_cell_formula_units_Z 2
_cell_length_a 10.6406(9)
_cell_length_b 11.014(1)
_cell_length_c 21.713(2)
_cell_measurement_reflns_used 4210
_cell_measurement_temperature 151.2
_cell_measurement_theta_max 24.5
_cell_measurement_theta_min 2.0
_cell_volume 2513.2(4)
_computing_cell_refinement 'Bruker SAINT v5.04'
_computing_data_collection 'Bruker SMART v5.0'
_computing_data_reduction 'Bruker SAINT v5.04'
_computing_publication_material teXsan
_computing_structure_refinement teXsan
_computing_structure_solution SIR97
_diffrn_measured_fraction_theta_full 0.9448
_diffrn_measured_fraction_theta_max 0.9448
_diffrn_measurement_device_type 'SMART CCD'
_diffrn_measurement_method \w-scan
_diffrn_radiation_type 'Mo K\a'
_diffrn_radiation_wavelength 0.7107
_diffrn_reflns_av_R_equivalents 0.042
_diffrn_reflns_limit_h_max 12
_diffrn_reflns_limit_h_min 0
_diffrn_reflns_limit_k_max 12
_diffrn_reflns_limit_k_min -12
_diffrn_reflns_limit_l_max 25
_diffrn_reflns_limit_l_min -24
_diffrn_reflns_number 8081
_diffrn_reflns_theta_full 24.72
_diffrn_reflns_theta_max 24.72
_exptl_absorpt_coefficient_mu 0.490
_exptl_absorpt_correction_T_max 0.971
_exptl_absorpt_correction_T_min 0.486
_exptl_absorpt_correction_type empirical
_exptl_absorpt_process_details 'Blessing, 1995'
_exptl_crystal_colour yellow
_exptl_crystal_density_diffrn 1.194
_exptl_crystal_density_method 'not measured'
_exptl_crystal_description columnar
_exptl_crystal_size_max 0.370
_exptl_crystal_size_mid 0.160
_exptl_crystal_size_min 0.060
_refine_diff_density_max 0.65
_refine_diff_density_min -0.96
_refine_ls_extinction_method none
_refine_ls_goodness_of_fit_ref 1.865
_refine_ls_hydrogen_treatment noref
_refine_ls_number_parameters 511
_refine_ls_number_reflns 4962
_refine_ls_R_factor_gt 0.0527
_refine_ls_shift/su_max 0.0139
_refine_ls_structure_factor_coef F
_refine_ls_weighting_details 'w = 1/[\s^2^(Fo) + 0.00022|Fo|^2^]'
_refine_ls_weighting_scheme calc
_refine_ls_wR_factor_ref 0.0630
_reflns_number_gt 4962
_reflns_number_total 8081
_reflns_threshold_expression F^2^>3.0\s(F^2^)
_cod_data_source_file ol035985esi20031012_095234.cif
_cod_data_source_block Jared_Lewis_Rh-benzimidizo
_cod_original_sg_symbol_H-M 'P -1       '
_cod_original_formula_sum 'C48 H82 Cl N2 O P2 Rh '
_cod_database_code 1506874

loop_
_symmetry_equiv_pos_as_xyz
x,y,z
-x,-y,-z

loop_
_atom_site_label
_atom_site_type_symbol
_atom_site_fract_x
_atom_site_fract_y
_atom_site_fract_z
_atom_site_U_iso_or_equiv
_atom_site_adp_type
_atom_site_occupancy
_atom_site_calc_flag
_atom_site_refinement_flags
Rh1 Rh 0.72909(6) 0.08335(6) 0.76882(3) 0.0212(2) Uani 1.00 d .
Cl1 Cl 0.6638(2) -0.1358(2) 0.75327(8) 0.0370(6) Uani 1.00 d .
P1 P 0.7598(2) 0.0913(2) 0.66411(8) 0.0249(6) Uani 1.00 d .
P2 P 0.6535(2) 0.0646(2) 0.86601(8) 0.0226(6) Uani 1.00 d .
N1 N 0.7373(5) 0.3565(5) 0.7690(2) 0.026(2) Uani 1.00 d .
N2 N 0.9160(5) 0.3022(5) 0.8048(2) 0.026(2) Uani 1.00 d .
C1 C 0.7951(6) 0.2548(6) 0.7822(3) 0.020(2) Uani 1.00 d .
C2 C 0.8185(8) 0.4642(7) 0.7823(3) 0.028(2) Uani 1.00 d .
C3 C 0.8044(9) 0.5865(8) 0.7739(3) 0.049(3) Uani 1.00 d .
C4 C 0.912(1) 0.6712(8) 0.7911(4) 0.067(4) Uani 1.00 d .
C5 C 1.025(1) 0.6355(9) 0.8143(4) 0.065(4) Uani 1.00 d .
C6 C 1.0388(8) 0.5153(9) 0.8233(4) 0.054(3) Uani 1.00 d .
C7 C 0.9335(8) 0.4304(7) 0.8049(3) 0.033(3) Uani 1.00 d .
C8 C 1.0148(7) 0.2297(7) 0.8245(4) 0.040(3) Uani 1.00 d .
C9 C 0.6055(7) 0.0862(7) 0.6176(3) 0.033(2) Uani 1.00 d .
C10 C 0.5183(7) -0.0343(8) 0.6189(4) 0.043(3) Uani 1.00 d .
C11 C 0.3906(8) -0.0338(9) 0.5825(4) 0.055(3) Uani 1.00 d .
C12 C 0.3231(8) 0.0718(10) 0.6058(4) 0.056(3) Uani 1.00 d .
C13 C 0.4063(8) 0.1914(9) 0.6022(4) 0.054(3) Uani 1.00 d .
C14 C 0.5346(7) 0.1927(8) 0.6382(3) 0.040(3) Uani 1.00 d .
C15 C 0.8268(6) -0.0411(6) 0.6314(3) 0.022(2) Uani 1.00 d .
C16 C 0.8470(7) -0.0439(7) 0.5623(3) 0.036(3) Uani 1.00 d .
C17 C 0.8824(8) -0.1676(7) 0.5398(3) 0.041(3) Uani 1.00 d .
C18 C 0.9994(7) -0.2001(7) 0.5776(3) 0.040(3) Uani 1.00 d .
C19 C 0.9806(7) -0.1956(7) 0.6463(3) 0.038(3) Uani 1.00 d .
C20 C 0.9461(7) -0.0715(7) 0.6683(3) 0.030(2) Uani 1.00 d .
C21 C 0.8516(7) 0.2343(7) 0.6397(3) 0.032(2) Uani 1.00 d .
C22 C 0.8296(8) 0.2751(8) 0.5729(3) 0.044(3) Uani 1.00 d .
C23 C 0.897(1) 0.4041(9) 0.5680(4) 0.064(4) Uani 1.00 d .
C24 C 1.037(1) 0.4171(8) 0.5870(4) 0.068(4) Uani 1.00 d .
C25 C 1.0628(8) 0.3699(8) 0.6520(4) 0.055(3) Uani 1.00 d .
C26 C 0.9945(8) 0.2406(7) 0.6562(3) 0.038(3) Uani 1.00 d .
C27 C 0.6651(8) 0.1949(7) 0.9254(3) 0.035(2) Uani 1.00 d .
C28 C 0.5894(9) 0.2972(9) 0.9070(4) 0.061(3) Uani 1.00 d .
C29 C 0.5950(10) 0.3957(9) 0.9612(5) 0.087(4) Uani 1.00 d .
C30 C 0.732(1) 0.442(1) 0.9843(6) 0.096(5) Uani 1.00 d .
C31 C 0.803(1) 0.3454(10) 1.0017(5) 0.077(4) Uani 1.00 d .
C32 C 0.8004(8) 0.2443(7) 0.9493(3) 0.040(3) Uani 1.00 d .
C33 C 0.7158(6) -0.0552(6) 0.9136(3) 0.025(2) Uani 1.00 d .
C34 C 0.8595(6) -0.0598(7) 0.9046(3) 0.029(2) Uani 1.00 d .
C35 C 0.923(1) -0.126(2) 0.9534(7) 0.033(4) Uiso 0.50 d P
C36 C 0.849(1) -0.257(1) 0.9537(7) 0.028(4) Uiso 0.50 d P
C37 C 0.704(1) -0.254(1) 0.9633(6) 0.023(3) Uiso 0.50 d P
C38 C 0.646(1) -0.177(1) 0.9109(6) 0.024(3) Uiso 0.50 d P
C39 C 0.899(2) -0.188(2) 0.9346(7) 0.034(4) Uiso 0.50 d P
C40 C 0.864(1) -0.203(1) 0.9995(7) 0.033(4) Uiso 0.50 d P
C41 C 0.718(1) -0.196(1) 1.0036(6) 0.027(4) Uiso 0.50 d P
C42 C 0.682(1) -0.072(1) 0.9769(6) 0.026(4) Uiso 0.50 d P
C43 C 0.4792(6) 0.0130(7) 0.8572(3) 0.030(2) Uani 1.00 d .
C44 C 0.4155(7) 0.0764(8) 0.8026(4) 0.046(3) Uani 1.00 d .
C45 C 0.283(2) 0.071(2) 0.8001(7) 0.040(4) Uiso 0.50 d P
C46 C 0.237(2) -0.069(2) 0.7938(8) 0.045(5) Uiso 0.50 d P
C47 C 0.287(2) -0.133(2) 0.8533(8) 0.049(5) Uiso 0.50 d P
C48 C 0.438(1) -0.114(1) 0.8541(7) 0.038(4) Uiso 0.50 d P
C49 C 0.265(2) -0.008(2) 0.7857(7) 0.027(4) Uiso 0.50 d P
C50 C 0.193(1) -0.017(1) 0.8435(7) 0.038(4) Uiso 0.50 d P
C51 C 0.268(1) -0.073(1) 0.8967(6) 0.022(3) Uiso 0.50 d P
C52 C 0.402(1) 0.007(1) 0.9113(6) 0.022(3) Uiso 0.50 d P
C53 C 0.362(4) 0.446(4) 0.805(2) 0.1013 Uiso 0.29 d P
C54 C 0.407(2) 0.610(2) 0.8036(8) 0.1013 Uiso 0.76 d P
C55 C 0.351(2) 0.581(2) 0.743(1) 0.1013 Uiso 0.75 d P
C56 C 0.375(3) 0.430(2) 0.740(1) 0.1013 Uiso 0.49 d P
C57 C 0.477(2) 0.436(2) 0.7661(9) 0.1013 Uiso 0.95 d P
C58 C 0.508(2) 0.464(2) 0.725(1) 0.1013 Uiso 0.78 d P
C59 C 0.468(2) 0.505(2) 0.827(1) 0.1013 Uiso 0.54 d P
C60 C 0.407(4) 0.610(4) 0.649(2) 0.1013 Uiso 0.28 d P
C61 C 0.551(3) 0.509(2) 0.522(2) 0.1013 Uiso 0.57 d P
C62 C 0.602(3) 0.530(3) 0.579(2) 0.1013 Uiso 0.37 d P
C63 C 0.383(3) 0.621(3) 0.712(2) 0.1013 Uiso 0.55 d P
C64 C 0.534(3) 0.556(3) 0.659(2) 0.1013 Uiso 0.40 d P
C65 C 0.416(2) 0.611(2) 0.555(1) 0.1013 Uiso 0.54 d P
C66 C 0.594(3) 0.495(3) 0.487(2) 0.1013 Uiso 0.48 d P
C67 C 0.540(3) 0.635(3) 0.569(1) 0.1013 Uiso 0.44 d P
C68 C 0.459(4) 0.525(4) 0.693(2) 0.1013 Uiso 0.39 d P
C69 C 0.456(7) 0.534(8) 0.780(4) 0.1013 Uiso 0.21 d P
H1 H 0.9856 0.1453 0.8152 0.0484 Uiso 1.00 calc .
H2 H 1.0884 0.2530 0.8035 0.0484 Uiso 1.00 calc .
H3 H 1.0349 0.2432 0.8679 0.0484 Uiso 1.00 calc .
H4 H 0.6515 0.3531 0.7526 0.0316 Uiso 1.00 calc .
H5 H 0.7266 0.6108 0.7575 0.0587 Uiso 1.00 calc .
H6 H 0.9065 0.7559 0.7867 0.0808 Uiso 1.00 calc .
H7 H 1.0962 0.6964 0.8244 0.0775 Uiso 1.00 calc .
H8 H 1.1158 0.4916 0.8411 0.0651 Uiso 1.00 calc .
H9 H 0.6234 0.0972 0.5758 0.0400 Uiso 1.00 calc .
H10 H 0.5593 -0.0981 0.6017 0.0521 Uiso 1.00 calc .
H11 H 0.5040 -0.0495 0.6606 0.0521 Uiso 1.00 calc .
H12 H 0.4037 -0.0250 0.5401 0.0656 Uiso 1.00 calc .
H13 H 0.3388 -0.1093 0.5871 0.0656 Uiso 1.00 calc .
H14 H 0.2459 0.0728 0.5809 0.0669 Uiso 1.00 calc .
H15 H 0.3050 0.0605 0.6475 0.0669 Uiso 1.00 calc .
H16 H 0.4194 0.2046 0.5601 0.0648 Uiso 1.00 calc .
H17 H 0.3649 0.2555 0.6188 0.0648 Uiso 1.00 calc .
H18 H 0.5217 0.1868 0.6809 0.0480 Uiso 1.00 calc .
H19 H 0.5856 0.2679 0.6324 0.0480 Uiso 1.00 calc .
H20 H 0.7644 -0.1092 0.6357 0.0260 Uiso 1.00 calc .
H21 H 0.7707 -0.0296 0.5397 0.0431 Uiso 1.00 calc .
H22 H 0.9135 0.0187 0.5552 0.0431 Uiso 1.00 calc .
H23 H 0.8129 -0.2294 0.5437 0.0488 Uiso 1.00 calc .
H24 H 0.8998 -0.1641 0.4976 0.0488 Uiso 1.00 calc .
H25 H 1.0141 -0.2804 0.5649 0.0478 Uiso 1.00 calc .
H26 H 1.0710 -0.1431 0.5704 0.0478 Uiso 1.00 calc .
H27 H 0.9141 -0.2578 0.6539 0.0462 Uiso 1.00 calc .
H28 H 1.0571 -0.2098 0.6687 0.0462 Uiso 1.00 calc .
H29 H 1.0149 -0.0098 0.6631 0.0365 Uiso 1.00 calc .
H30 H 0.9310 -0.0735 0.7108 0.0365 Uiso 1.00 calc .
H31 H 0.8264 0.2979 0.6650 0.0382 Uiso 1.00 calc .
H32 H 0.8621 0.2204 0.5451 0.0525 Uiso 1.00 calc .
H33 H 0.7410 0.2741 0.5627 0.0525 Uiso 1.00 calc .
H34 H 0.8860 0.4258 0.5262 0.0768 Uiso 1.00 calc .
H35 H 0.8593 0.4587 0.5938 0.0768 Uiso 1.00 calc .
H36 H 1.0773 0.3713 0.5580 0.0812 Uiso 1.00 calc .
H37 H 1.0711 0.5012 0.5873 0.0812 Uiso 1.00 calc .
H38 H 1.1517 0.3691 0.6603 0.0654 Uiso 1.00 calc .
H39 H 1.0335 0.4230 0.6818 0.0654 Uiso 1.00 calc .
H40 H 1.0083 0.2158 0.6973 0.0460 Uiso 1.00 calc .
H41 H 1.0282 0.1865 0.6285 0.0460 Uiso 1.00 calc .
H42 H 0.6267 0.1610 0.9600 0.0417 Uiso 1.00 calc .
H43 H 0.6237 0.3347 0.8723 0.0735 Uiso 1.00 calc .
H44 H 0.5033 0.2638 0.8963 0.0735 Uiso 1.00 calc .
H45 H 0.5546 0.4627 0.9471 0.1046 Uiso 1.00 calc .
H46 H 0.5518 0.3606 0.9941 0.1046 Uiso 1.00 calc .
H47 H 0.7724 0.4837 0.9522 0.1149 Uiso 1.00 calc .
H48 H 0.7324 0.4968 1.0192 0.1149 Uiso 1.00 calc .
H49 H 0.8889 0.3794 1.0126 0.0918 Uiso 1.00 calc .
H50 H 0.7683 0.3090 1.0366 0.0918 Uiso 1.00 calc .
H51 H 0.8415 0.1790 0.9649 0.0476 Uiso 1.00 calc .
H52 H 0.8442 0.2781 0.9162 0.0476 Uiso 1.00 calc .

loop_
_atom_site_aniso_label
_atom_site_aniso_U_11
_atom_site_aniso_U_22
_atom_site_aniso_U_33
_atom_site_aniso_U_12
_atom_site_aniso_U_13
_atom_site_aniso_U_23
Rh1 0.0268(4) 0.0192(4) 0.0176(3) 0.0037(3) 0.0028(2) -0.0021(2)
Cl1 0.059(1) 0.023(1) 0.026(1) -0.005(1) 0.0112(10) -0.0057(8)
P1 0.028(1) 0.030(1) 0.018(1) 0.0089(10) 0.0041(9) 0.0001(9)
P2 0.027(1) 0.020(1) 0.020(1) 0.0045(9) 0.0040(9) -0.0024(9)
N1 0.033(4) 0.026(4) 0.023(3) 0.016(3) -0.002(3) 0.002(3)
N2 0.030(4) 0.021(4) 0.027(3) 0.001(3) 0.004(3) 0.004(3)
C1 0.021(4) 0.018(4) 0.021(4) -0.002(3) -0.001(3) 0.002(3)
C2 0.049(6) 0.020(5) 0.019(4) 0.010(4) 0.005(4) 0.002(3)
C3 0.095(8) 0.031(6) 0.026(5) 0.025(5) 0.009(5) 0.002(4)
C4 0.13(1) 0.019(6) 0.052(6) 0.006(7) 0.026(7) -0.002(5)
C5 0.100(9) 0.028(7) 0.059(7) -0.019(6) 0.015(6) -0.010(5)
C6 0.058(7) 0.044(7) 0.054(6) -0.013(5) 0.001(5) -0.007(5)
C7 0.053(6) 0.019(5) 0.027(4) -0.001(4) 0.010(4) -0.001(3)
C8 0.035(5) 0.038(5) 0.047(5) 0.006(4) -0.008(4) 0.004(4)
C9 0.036(5) 0.052(6) 0.015(4) 0.020(4) 0.003(4) -0.001(4)
C10 0.028(5) 0.055(6) 0.045(5) 0.014(4) -0.011(4) -0.016(4)
C11 0.038(6) 0.080(7) 0.046(5) 0.017(5) -0.005(4) -0.014(5)
C12 0.037(6) 0.100(9) 0.033(5) 0.027(6) -0.003(4) -0.007(5)
C13 0.047(6) 0.088(8) 0.036(5) 0.044(6) 0.002(5) 0.005(5)
C14 0.044(6) 0.054(6) 0.027(5) 0.027(5) 0.007(4) 0.001(4)
C15 0.021(4) 0.027(4) 0.019(4) 0.014(3) 0.003(3) 0.001(3)
C16 0.041(5) 0.048(6) 0.023(4) 0.023(4) 0.003(4) -0.007(4)
C17 0.055(6) 0.046(6) 0.024(4) 0.025(5) 0.006(4) -0.010(4)
C18 0.048(6) 0.039(5) 0.037(5) 0.023(4) 0.012(4) -0.002(4)
C19 0.048(5) 0.038(5) 0.036(5) 0.027(4) 0.007(4) 0.005(4)
C20 0.033(5) 0.034(5) 0.026(4) 0.009(4) 0.009(4) -0.002(4)
C21 0.044(5) 0.027(5) 0.028(4) 0.013(4) 0.012(4) 0.002(3)
C22 0.066(6) 0.043(6) 0.029(5) 0.018(5) 0.018(4) 0.017(4)
C23 0.106(9) 0.052(7) 0.047(6) 0.029(6) 0.043(6) 0.025(5)
C24 0.123(10) 0.032(6) 0.053(6) 0.003(6) 0.055(7) 0.006(5)
C25 0.074(7) 0.041(6) 0.047(6) -0.015(5) 0.035(5) -0.001(4)
C26 0.052(6) 0.032(5) 0.030(4) -0.005(4) 0.020(4) 0.003(4)
C27 0.055(6) 0.018(5) 0.030(4) 0.005(4) 0.000(4) -0.006(3)
C28 0.062(7) 0.054(7) 0.068(7) 0.006(5) 0.022(5) -0.020(5)
C29 0.072(8) 0.056(7) 0.131(10) -0.005(6) 0.052(7) -0.063(7)
C30 0.075(8) 0.069(8) 0.13(1) -0.012(7) 0.037(7) -0.074(8)
C31 0.093(9) 0.057(7) 0.070(7) -0.009(7) -0.003(6) -0.034(6)
C32 0.057(6) 0.032(5) 0.028(4) 0.002(4) 0.002(4) -0.009(4)
C33 0.029(5) 0.031(5) 0.019(4) 0.005(4) 0.007(3) 0.010(3)
C34 0.015(4) 0.036(5) 0.037(5) 0.009(4) 0.003(4) 0.010(4)
C43 0.016(4) 0.045(5) 0.032(4) 0.015(4) 0.008(4) 0.014(4)
C44 0.037(5) 0.072(7) 0.039(5) 0.031(5) 0.006(4) 0.025(5)

loop_
_atom_type_symbol
_atom_type_description
_atom_type_scat_dispersion_real
_atom_type_scat_dispersion_imag
_atom_type_scat_source
Rh Rh -1.118 0.919
;International Tables for Crystallography
(1992, Vol. C, Tables 4.2.6.8 and 6.1.1.1)
;
Cl Cl 0.148 0.159
;International Tables for Crystallography
(1992, Vol. C, Tables 4.2.6.8 and 6.1.1.1)
;
P P 0.102 0.094
;International Tables for Crystallography
(1992, Vol. C, Tables 4.2.6.8 and 6.1.1.1)
;
O O 0.011 0.006
;International Tables for Crystallography
(1992, Vol. C, Tables 4.2.6.8 and 6.1.1.1)
;
C C 0.003 0.002
;International Tables for Crystallography
(1992, Vol. C, Tables 4.2.6.8 and 6.1.1.1)
;
H H 0.000 0.000
;International Tables for Crystallography
(1992, Vol. C, Table 6.1.1.2)
;
N N 0.006 0.003
;International Tables for Crystallography
(1992, Vol. C, Tables 4.2.6.8 and 6.1.1.1)
;

loop_
_geom_angle_atom_site_label_1
_geom_angle_atom_site_label_2
_geom_angle_atom_site_label_3
_geom_angle
CL1 RH1 P1 89.09(7)
CL1 RH1 P2 86.04(7)
CL1 RH1 C1 175.3(2)
P1 RH1 P2 167.87(7)
P1 RH1 C1 90.7(2)
P2 RH1 C1 95.1(2)
RH1 P1 C9 110.6(2)
RH1 P1 C15 114.4(2)
RH1 P1 C21 116.3(2)
C9 P1 C15 103.1(3)
C9 P1 C21 102.4(3)
C15 P1 C21 108.5(3)
RH1 P2 C27 123.7(3)
RH1 P2 C33 115.9(2)
RH1 P2 C43 109.4(2)
C27 P2 C33 100.6(3)
C27 P2 C43 101.9(3)
C33 P2 C43 102.8(3)
C1 N1 C2 112.2(6)
C1 N2 C7 111.3(6)
C1 N2 C8 124.7(6)
C7 N2 C8 124.0(6)
RH1 C1 N1 129.4(5)
RH1 C1 N2 126.5(5)
N1 C1 N2 104.0(6)
N1 C2 C3 132.4(8)
N1 C2 C7 106.2(6)
C3 C2 C7 121.2(8)
C2 C3 C4 115.8(8)
C3 C4 C5 122.0(9)
C4 C5 C6 122.3(9)
C5 C6 C7 115.9(9)
N2 C7 C2 106.3(6)
N2 C7 C6 131.1(8)
C2 C7 C6 122.6(8)
P1 C9 C10 114.3(5)
P1 C9 C14 110.7(5)
C10 C9 C14 109.3(6)
C9 C10 C11 113.1(7)
C10 C11 C12 111.0(7)
C11 C12 C13 110.0(7)
C12 C13 C14 111.9(7)
C9 C14 C13 112.7(6)
P1 C15 C16 117.5(5)
P1 C15 C20 114.2(4)
C16 C15 C20 109.8(5)
C15 C16 C17 111.4(6)
C16 C17 C18 111.4(6)
C17 C18 C19 111.0(6)
C18 C19 C20 111.5(6)
C15 C20 C19 111.1(6)
P1 C21 C22 120.1(5)
P1 C21 C26 112.8(5)
C22 C21 C26 108.8(6)
C21 C22 C23 109.8(7)
C22 C23 C24 113.5(8)
C23 C24 C25 111.4(7)
C24 C25 C26 110.9(7)
C21 C26 C25 111.6(7)
P2 C27 C28 114.4(5)
P2 C27 C32 113.9(5)
C28 C27 C32 111.5(6)
C27 C28 C29 110.9(8)
C28 C29 C30 110.7(7)
C29 C30 C31 112.9(9)
C30 C31 C32 112.9(9)
C27 C32 C31 111.3(7)
P2 C33 C34 110.4(5)
P2 C33 C38 119.3(7)
P2 C33 C42 121.8(7)
C34 C33 C38 111.3(8)
C34 C33 C42 114.2(7)
C38 C33 C42 75.9(8)
C33 C34 C35 112.8(8)
C33 C34 C39 107.4(7)
C34 C35 C36 107(1)
C35 C36 C37 112(1)
C36 C37 C38 108(1)
C33 C38 C37 109.8(10)
C34 C39 C40 113(1)
C39 C40 C41 110(1)
C40 C41 C42 109(1)
C33 C42 C41 113(1)
P2 C43 C44 110.2(5)
P2 C43 C48 118.1(8)
P2 C43 C52 121.5(7)
C44 C43 C48 111.1(8)
C44 C43 C52 112.2(7)
C48 C43 C52 80.7(9)
C43 C44 C45 116.2(9)
C43 C44 C49 105.6(8)
C44 C45 C46 103(1)
C45 C46 C47 110(1)
C46 C47 C48 105(1)
C43 C48 C47 107(1)
C44 C49 C50 110(1)
C49 C50 C51 112(1)
C50 C51 C52 108(1)
C43 C52 C51 112.8(9)

loop_
_geom_bond_atom_site_label_1
_geom_bond_atom_site_label_2
_geom_bond_distance
_geom_bond_site_symmetry_2
_geom_bond_publ_flag
RH1 CL1 2.427(2) . yes
RH1 P1 2.325(2) . yes
RH1 P2 2.323(2) . yes
RH1 C1 1.931(7) . yes
P1 C9 1.855(7) . yes
P1 C15 1.841(7) . yes
P1 C21 1.865(8) . yes
P2 C27 1.873(7) . yes
P2 C33 1.867(7) . yes
P2 C43 1.863(7) . yes
N1 C1 1.374(8) . yes
N1 C2 1.382(9) . yes
N2 C1 1.372(8) . yes
N2 C7 1.400(9) . yes
N2 C8 1.449(9) . yes
C2 C3 1.39(1) . yes
C2 C7 1.384(10) . yes
C3 C4 1.39(1) . yes
C4 C5 1.38(1) . yes
C5 C6 1.37(1) . yes
C6 C7 1.39(1) . yes
C9 C10 1.52(1) . yes
C9 C14 1.54(1) . yes
C10 C11 1.52(1) . yes
C11 C12 1.53(1) . yes
C12 C13 1.50(1) . yes
C13 C14 1.52(1) . yes
C15 C16 1.532(9) . yes
C15 C20 1.530(9) . yes
C16 C17 1.529(10) . yes
C17 C18 1.53(1) . yes
C18 C19 1.520(10) . yes
C19 C20 1.526(10) . yes
C21 C22 1.547(10) . yes
C21 C26 1.53(1) . yes
C22 C23 1.52(1) . yes
C23 C24 1.50(1) . yes
C24 C25 1.54(1) . yes
C25 C26 1.52(1) . yes
C27 C28 1.52(1) . yes
C27 C32 1.517(10) . yes
C28 C29 1.56(1) . yes
C29 C30 1.52(1) . yes
C30 C31 1.43(2) . yes
C31 C32 1.55(1) . yes
C33 C34 1.563(9) . yes
C33 C38 1.44(1) . yes
C34 C35 1.48(2) . yes
C35 C36 1.55(2) . yes
C36 C37 1.58(2) . yes
C37 C38 1.59(2) . yes
C33 C42 1.46(1) . yes
C34 C39 1.67(2) . yes
C39 C40 1.49(2) . yes
C40 C41 1.58(2) . yes
C41 C42 1.59(2) . yes
C43 C44 1.556(10) . yes
C43 C48 1.41(2) . yes
C44 C45 1.40(2) . yes
C45 C46 1.55(2) . yes
C46 C47 1.58(2) . yes
C47 C48 1.59(2) . yes
C43 C52 1.48(1) . yes
C44 C49 1.75(2) . yes
C49 C50 1.52(2) . yes
C50 C51 1.55(2) . yes
C51 C52 1.58(2) . yes
C53 C54 1.81(5) . yes
C53 C56 1.44(5) . yes
C53 C57 1.55(5) . yes
C53 C59 1.28(4) . yes
C53 C69 1.46(8) . yes
C54 C55 1.40(2) . yes
C54 C59 1.50(3) . yes
C54 C69 1.16(9) . yes
C55 C56 1.72(3) . yes
C55 C63 0.89(3) . yes
C55 C68 1.80(5) . yes
C55 C69 1.47(8) . yes
C56 C57 1.18(3) . yes
C56 C58 1.47(3) . yes
C56 C68 1.71(5) . yes
C56 C69 1.54(8) . yes
C57 C58 1.02(2) . yes
C57 C59 1.52(3) . yes
C57 C69 1.16(9) . yes
C58 C64 1.82(4) . yes
C58 C68 1.14(4) . yes
C58 C69 1.56(10) . yes
C59 C69 1.10(7) . yes
C60 C63 1.42(5) . yes
C60 C64 1.55(5) . yes
C60 C68 1.49(6) . yes
C61 C61 1.39(5) 2_666 yes
C61 C62 1.31(4) . yes
C61 C66 0.94(3) . yes
C61 C66 1.54(4) 2_666 yes
C61 C67 1.70(4) . yes
C62 C67 1.41(4) . yes
C63 C68 1.48(4) . yes
C64 C68 1.16(4) . yes
C65 C66 1.44(4) 2_666 yes
C65 C67 1.32(3) . yes

loop_
_geom_contact_atom_site_label_1
_geom_contact_atom_site_label_2
_geom_contact_distance
_geom_contact_site_symmetry_2
N1 C58 2.96(2) .
N1 C57 3.01(2) .
C2 C58 3.44(2) .
C2 C57 3.60(2) .
C3 C58 3.34(2) .
C4 C39 3.44(2) 1_565
C5 C47 3.55(2) 1_665
C8 C50 3.53(2) 1_655
C8 C45 3.59(2) 1_655
C14 C58 3.52(2) .
C28 C59 3.26(3) .
C29 C59 3.44(3) .
C30 C37 3.45(2) 1_565
C30 C36 3.51(2) 1_565
C35 C35 3.51(3) 2_757
C41 C52 3.18(2) 2_657
C41 C51 3.58(2) 2_657
C42 C52 2.75(2) 2_657
C42 C51 3.09(2) 2_657
C47 C54 3.41(3) 1_545
C48 C54 3.15(3) 1_545
C58 C62 3.48(4) .
C60 C62 2.87(6) .
C60 C66 3.12(6) 2_666
C60 C61 3.47(6) .
C61 C64 3.01(5) .
C62 C68 3.00(5) .
C63 C65 3.46(4) .
C64 C65 2.63(4) .
C64 C66 3.34(5) 2_666
C65 C68 3.19(5) .
C67 C68 3.13(5) .

loop_
_geom_torsion_atom_site_label_1
_geom_torsion_atom_site_label_2
_geom_torsion_atom_site_label_3
_geom_torsion_atom_site_label_4
_geom_torsion
RH1 P1 C9 C10 -66.2(5)
RH1 P1 C9 C14 57.7(6)
RH1 P1 C15 C16 178.6(4)
RH1 P1 C15 C20 -50.5(5)
RH1 P1 C21 C22 -153.2(5)
RH1 P1 C21 C26 76.5(5)
RH1 P2 C27 C28 64.6(7)
RH1 P2 C27 C32 -65.4(6)
RH1 P2 C33 C34 38.3(5)
RH1 P2 C33 C38 -92.6(8)
RH1 P2 C33 C42 176.4(7)
RH1 P2 C43 C44 -38.6(6)
RH1 P2 C43 C48 90.6(8)
RH1 P2 C43 C52 -172.9(7)
RH1 C1 N1 C2 -176.5(5)
RH1 C1 N2 C7 176.2(5)
RH1 C1 N2 C8 -2.1(9)
CL1 RH1 P1 C9 77.9(3)
CL1 RH1 P1 C15 -37.9(2)
CL1 RH1 P1 C21 -165.8(3)
CL1 RH1 P2 C27 177.0(3)
CL1 RH1 P2 C33 52.3(2)
CL1 RH1 P2 C43 -63.2(3)
CL1 RH1 C1 N1 164(2)
CL1 RH1 C1 N2 -11(2)
P1 RH1 P2 C27 -116.4(5)
P1 RH1 P2 C33 118.9(4)
P1 RH1 P2 C43 3.3(5)
P1 RH1 C1 N1 77.2(6)
P1 RH1 C1 N2 -99.1(6)
P1 C9 C10 C11 177.6(5)
P1 C9 C14 C13 -179.0(6)
P1 C15 C16 C17 -170.8(5)
P1 C15 C20 C19 168.7(5)
P1 C21 C22 C23 169.9(6)
P1 C21 C26 C25 -164.7(5)
P2 RH1 P1 C9 11.7(5)
P2 RH1 P1 C15 -104.2(4)
P2 RH1 P1 C21 127.9(4)
P2 RH1 C1 N1 -92.1(6)
P2 RH1 C1 N2 91.6(6)
P2 C27 C28 C29 175.1(6)
P2 C27 C32 C31 -175.8(6)
P2 C33 C34 C35 163.6(8)
P2 C33 C34 C39 -166.9(7)
P2 C33 C38 C37 -170.3(7)
P2 C33 C38 C42 -118.8(8)
P2 C33 C42 C38 115.9(8)
P2 C33 C42 C41 166.8(8)
P2 C43 C44 C45 -164.7(9)
P2 C43 C44 C49 164.3(7)
P2 C43 C48 C47 174.6(8)
P2 C43 C52 C51 -163.7(8)
N1 C1 N2 C7 -0.8(7)
N1 C1 N2 C8 -179.1(6)
N1 C2 C3 C4 -177.4(8)
N1 C2 C7 N2 -0.6(7)
N1 C2 C7 C6 -179.9(7)
N2 C1 N1 C2 0.4(7)
N2 C7 C2 C3 -177.4(6)
N2 C7 C6 C5 177.0(8)
C1 RH1 P1 C9 -106.7(3)
C1 RH1 P1 C15 137.4(3)
C1 RH1 P1 C21 9.6(3)
C1 RH1 P2 C27 1.5(4)
C1 RH1 P2 C33 -123.2(3)
C1 RH1 P2 C43 121.3(3)
